data_2239903
loop_
_publ_author_name
'Low, Emily M.'
'LaDuca, Robert L.'

_publ_section_title
;
 Crystal structure of
 [propane-1,3-diylbis(piperidine-4,1-diyl)]bis[(pyridin-4-yl)methanone]--4,4'-oxydibenzoic
 acid (1/1)
;
_journal_issue 9
_journal_name_full 'Acta Crystallographica Section E'
_journal_page_first o1022
_journal_paper_doi 10.1107/S160053681401811X
_journal_volume 70
_journal_year 2014
_chemical_formula_iupac 'C25 H32 N4 O2, C14 H10 O5'
_chemical_formula_moiety 'C25 H32 N4 O2, C14 H10 O5'
_chemical_formula_sum 'C39 H42 N4 O7'
_chemical_formula_weight 678.77
_chemical_name_common
'[Propane-1,3-diylbis(piperidine-4,1-diyl)]bis[(pyridin-4-yl)methanone]--4,4'-oxydibenzoic acid (1/1)'
_chemical_name_systematic
'4-{[4-(3-{1-[(pyridin-4-yl)carbonyl]piperidin-4-yl}propyl)piperidin-1-yl]carbonyl}pyridine--4,4'-oxydibenzoic acid (1/1)'
_space_group_crystal_system monoclinic
_space_group_IT_number 14
_space_group_name_Hall '-P 2ybc'
_space_group_name_H-M_alt 'P 1 21/c 1'
_symmetry_space_group_name_Hall '-P 2ybc'
_symmetry_space_group_name_H-M 'P 1 21/c 1'
_atom_sites_solution_hydrogens geom
_atom_sites_solution_primary direct
_atom_sites_solution_secondary difmap
_audit_creation_method
;
Olex2 1.2
(compiled 2013.11.15 svn.r2834 for OlexSys, GUI svn.r4715)
;
_cell_angle_alpha 90.00
_cell_angle_beta 99.033(7)
_cell_angle_gamma 90.00
_cell_formula_units_Z 4
_cell_length_a 16.032(4)
_cell_length_b 12.605(4)
_cell_length_c 17.259(5)
_cell_measurement_reflns_used 7245
_cell_measurement_temperature 173(2)
_cell_measurement_theta_max 21.877
_cell_measurement_theta_min 2.396
_cell_volume 3444.5(17)
_computing_cell_refinement 'APEX2 (Bruker, 2012)'
_computing_data_collection 'APEX2 (Bruker, 2012)'
_computing_data_reduction 'SAINT (Bruker, 2012)'
_computing_molecular_graphics
;
<i>CrystalMaker</i> (Palmer, 2007)
;
_computing_publication_material 'OLEX2 (Dolomanov <i>et al.</i>, 2009)'
_computing_structure_refinement 'SHELXL97 (Sheldrick, 2008)'
_computing_structure_solution 'SHELXS97 (Sheldrick, 2008)'
_diffrn_ambient_temperature 173.15
_diffrn_measured_fraction_theta_full 1.000
_diffrn_measured_fraction_theta_max 0.997
_diffrn_measurement_device_type 'Bruker APEXII CCD'
_diffrn_measurement_method '\f and \w scans'
_diffrn_radiation_monochromator graphite
_diffrn_radiation_type MoK\a
_diffrn_radiation_wavelength 0.71073
_diffrn_reflns_av_R_equivalents 0.0951
_diffrn_reflns_limit_h_max 19
_diffrn_reflns_limit_h_min -19
_diffrn_reflns_limit_k_max 15
_diffrn_reflns_limit_k_min -15
_diffrn_reflns_limit_l_max 20
_diffrn_reflns_limit_l_min -20
_diffrn_reflns_number 55666
_diffrn_reflns_theta_full 25.00
_diffrn_reflns_theta_max 25.37
_diffrn_reflns_theta_min 2.01
_diffrn_standards_number 0
_exptl_absorpt_coefficient_mu 0.091
_exptl_absorpt_correction_T_max 0.7452
_exptl_absorpt_correction_T_min 0.7150
_exptl_absorpt_correction_type multi-scan
_exptl_absorpt_process_details
;
(SADABS2012; Bruker, 2012)
;
_exptl_crystal_colour colourless
_exptl_crystal_density_diffrn 1.309
_exptl_crystal_density_method 'not measured'
_exptl_crystal_description block
_exptl_crystal_F_000 1440
_exptl_crystal_size_max 0.223
_exptl_crystal_size_mid 0.167
_exptl_crystal_size_min 0.149
_refine_diff_density_max 0.499
_refine_diff_density_min -0.538
_refine_ls_extinction_method none
_refine_ls_goodness_of_fit_ref 1.025
_refine_ls_hydrogen_treatment mixed
_refine_ls_matrix_type full
_refine_ls_number_parameters 457
_refine_ls_number_reflns 6304
_refine_ls_number_restraints 2
_refine_ls_restrained_S_all 1.025
_refine_ls_R_factor_all 0.1168
_refine_ls_R_factor_gt 0.0552
_refine_ls_shift/su_max 0.001
_refine_ls_shift/su_mean 0.000
_refine_ls_structure_factor_coef Fsqd
_refine_ls_weighting_details 'calc w=1/[\s^2^(Fo^2^)+(0.0533P)^2^+1.9615P] where P=(Fo^2^+2Fc^2^)/3'
_refine_ls_weighting_scheme calc
_refine_ls_wR_factor_gt 0.1217
_refine_ls_wR_factor_ref 0.1533
_reflns_number_gt 3501
_reflns_number_total 6304
_reflns_threshold_expression I>2\s(I)
_cod_data_source_file tk5333sup1.cif
_cod_data_source_block I
_cod_original_cell_volume 3444.4(16)
_cod_database_code 2239903
_cod_database_fobs_code 2239903

loop_
_space_group_symop_id
_space_group_symop_operation_xyz
1 'x, y, z'
2 '-x, y+1/2, -z+1/2'
3 '-x, -y, -z'
4 'x, -y-1/2, z-1/2'

loop_
_atom_site_type_symbol
_atom_site_label
_atom_site_fract_x
_atom_site_fract_y
_atom_site_fract_z
_atom_site_U_iso_or_equiv
_atom_site_adp_type
_atom_site_calc_flag
_atom_site_occupancy
_atom_site_symmetry_multiplicity
_atom_site_disorder_assembly
_atom_site_disorder_group
O O1 0.64279(13) 1.41437(15) 1.60440(11) 0.0473(5) Uani d 1 1 . .
O O2 0.34348(13) 1.40624(15) 0.85532(11) 0.0458(5) Uani d 1 1 . .
O O3 -0.00461(12) 0.80814(14) 0.23098(10) 0.0391(5) Uani d 1 1 . .
O O4 -0.16756(13) 1.08325(16) -0.06306(10) 0.0438(5) Uani d 1 1 . .
H H4A -0.1820 1.1041 -0.1095 0.066 Uiso calc 1 1 . .
O O5 -0.11387(14) 0.94796(16) -0.12257(11) 0.0492(6) Uani d 1 1 . .
O O6 0.1453(4) 1.1087(4) 0.5139(3) 0.0499(7) Uani d 0.50 1 A 1
O O6A 0.1506(4) 1.0685(5) 0.5354(3) 0.0499(7) Uani d 0.50 1 B 2
O O7 0.1450(4) 0.9583(4) 0.5765(4) 0.0499(7) Uani d 0.50 1 A 1
O O7A 0.1286(4) 0.9109(4) 0.5858(3) 0.0499(7) Uani d 0.50 1 B 2
N N1 0.78276(15) 1.15847(19) 1.79278(13) 0.0399(6) Uani d 1 1 . .
N N2 0.65133(14) 1.28497(17) 1.51423(12) 0.0338(5) Uani d 1 1 . .
N N3 0.32687(14) 1.28701(17) 0.95014(12) 0.0349(6) Uani d 1 1 . .
N N4 0.2102(2) 1.1243(3) 0.68184(17) 0.0755(11) Uani d 1 1 . .
C C1 0.80512(17) 1.2576(2) 1.77677(15) 0.0379(7) Uani d 1 1 . .
H H1 0.8461 1.2932 1.8134 0.045 Uiso calc 1 1 . .
C C2 0.77083(16) 1.3097(2) 1.70900(15) 0.0344(7) Uani d 1 1 . .
H H2 0.7881 1.3800 1.6997 0.041 Uiso calc 1 1 . .
C C3 0.71111(16) 1.2594(2) 1.65447(14) 0.0308(6) Uani d 1 1 . .
C C4 0.68972(18) 1.1559(2) 1.67015(15) 0.0357(7) Uani d 1 1 . .
H H4 0.6502 1.1177 1.6338 0.043 Uiso calc 1 1 . .
C C5 0.72678(19) 1.1091(2) 1.73961(16) 0.0417(7) Uani d 1 1 . .
H H5 0.7116 1.0383 1.7499 0.050 Uiso calc 1 1 . .
C C6 0.66657(17) 1.3255(2) 1.58778(15) 0.0335(7) Uani d 1 1 . .
C C7 0.60681(18) 1.3526(2) 1.45183(15) 0.0407(7) Uani d 1 1 . .
H H7A 0.6486 1.3910 1.4258 0.049 Uiso calc 1 1 . .
H H7B 0.5727 1.4058 1.4751 0.049 Uiso calc 1 1 . .
C C8 0.54927(17) 1.2874(2) 1.39107(15) 0.0356(7) Uani d 1 1 . .
H H8A 0.5025 1.2578 1.4156 0.043 Uiso calc 1 1 . .
H H8B 0.5243 1.3345 1.3477 0.043 Uiso calc 1 1 . .
C C9 0.59577(17) 1.1970(2) 1.35774(15) 0.0327(6) Uani d 1 1 . .
H H9 0.6401 1.2291 1.3303 0.039 Uiso calc 1 1 . .
C C10 0.64064(17) 1.1307(2) 1.42608(15) 0.0357(7) Uani d 1 1 . .
H H10A 0.5979 1.0958 1.4531 0.043 Uiso calc 1 1 . .
H H10B 0.6742 1.0745 1.4054 0.043 Uiso calc 1 1 . .
C C11 0.69871(17) 1.1977(2) 1.48491(15) 0.0366(7) Uani d 1 1 . .
H H11A 0.7243 1.1527 1.5294 0.044 Uiso calc 1 1 . .
H H11B 0.7449 1.2272 1.4595 0.044 Uiso calc 1 1 . .
C C12 0.53838(17) 1.1296(2) 1.29791(15) 0.0368(7) Uani d 1 1 . .
H H12A 0.5730 1.0759 1.2758 0.044 Uiso calc 1 1 . .
H H12B 0.4972 1.0915 1.3249 0.044 Uiso calc 1 1 . .
C C13 0.49058(17) 1.1954(2) 1.23118(15) 0.0367(7) Uani d 1 1 . .
H H13A 0.4503 1.2421 1.2529 0.044 Uiso calc 1 1 . .
H H13B 0.5315 1.2416 1.2098 0.044 Uiso calc 1 1 . .
C C14 0.44192(17) 1.1314(2) 1.16393(15) 0.0373(7) Uani d 1 1 . .
H H14A 0.4081 1.0765 1.1859 0.045 Uiso calc 1 1 . .
H H14B 0.4827 1.0946 1.1357 0.045 Uiso calc 1 1 . .
C C15 0.37015(19) 1.3554(2) 1.01205(15) 0.0418(7) Uani d 1 1 . .
H H15A 0.3279 1.3924 1.0384 0.050 Uiso calc 1 1 . .
H H15B 0.4033 1.4096 0.9887 0.050 Uiso calc 1 1 . .
C C16 0.42860(18) 1.2909(2) 1.07196(15) 0.0374(7) Uani d 1 1 . .
H H16A 0.4536 1.3381 1.1153 0.045 Uiso calc 1 1 . .
H H16B 0.4752 1.2621 1.0469 0.045 Uiso calc 1 1 . .
C C17 0.38314(16) 1.1994(2) 1.10569(14) 0.0319(6) Uani d 1 1 . .
H H17 0.3397 1.2309 1.1346 0.038 Uiso calc 1 1 . .
C C18 0.33638(17) 1.1332(2) 1.03817(14) 0.0334(6) Uani d 1 1 . .
H H18A 0.3781 1.0969 1.0107 0.040 Uiso calc 1 1 . .
H H18B 0.3024 1.0781 1.0597 0.040 Uiso calc 1 1 . .
C C19 0.27875(17) 1.2011(2) 0.98003(15) 0.0341(7) Uani d 1 1 . .
H H19A 0.2520 1.1565 0.9358 0.041 Uiso calc 1 1 . .
H H19B 0.2334 1.2317 1.0060 0.041 Uiso calc 1 1 . .
C C20 0.31728(16) 1.3201(2) 0.87516(15) 0.0335(7) Uani d 1 1 . .
C C21 0.1847(2) 1.2234(4) 0.69088(19) 0.0684(12) Uani d 1 1 . .
H H21 0.1423 1.2519 0.6518 0.082 Uiso calc 1 1 . .
C C22 0.21603(18) 1.2868(3) 0.75303(16) 0.0454(8) Uani d 1 1 . .
H H22 0.1962 1.3574 0.7561 0.054 Uiso calc 1 1 . .
C C23 0.27722(17) 1.2464(2) 0.81168(15) 0.0340(7) Uani d 1 1 . .
C C24 0.30416(18) 1.1427(2) 0.80403(16) 0.0409(7) Uani d 1 1 . .
H H24 0.3454 1.1116 0.8430 0.049 Uiso calc 1 1 . .
C C25 0.2693(2) 1.0857(3) 0.7380(2) 0.0593(10) Uani d 1 1 . .
H H25 0.2887 1.0153 0.7324 0.071 Uiso calc 1 1 . .
C C26 -0.12708(16) 0.9924(2) -0.06313(16) 0.0336(7) Uani d 1 1 . .
C C27 -0.09764(16) 0.9483(2) 0.01669(14) 0.0294(6) Uani d 1 1 . .
C C28 -0.11189(17) 0.9983(2) 0.08546(15) 0.0353(7) Uani d 1 1 . .
H H28 -0.1424 1.0631 0.0826 0.042 Uiso calc 1 1 . .
C C29 -0.08188(17) 0.9540(2) 0.15812(15) 0.0373(7) Uani d 1 1 . .
H H29 -0.0927 0.9875 0.2048 0.045 Uiso calc 1 1 . .
C C30 -0.03600(16) 0.8606(2) 0.16198(14) 0.0315(6) Uani d 1 1 . .
C C31 -0.02433(17) 0.8077(2) 0.09456(15) 0.0353(7) Uani d 1 1 . .
H H31 0.0045 0.7416 0.0976 0.042 Uiso calc 1 1 . .
C C32 -0.05520(17) 0.8522(2) 0.02257(15) 0.0347(7) Uani d 1 1 . .
H H32 -0.0471 0.8160 -0.0240 0.042 Uiso calc 1 1 . .
C C33 0.1311(5) 1.0135(7) 0.5137(4) 0.0499(7) Uani d 0.50 1 A 1
C C33A 0.1258(5) 0.9681(6) 0.5283(5) 0.0499(7) Uani d 0.50 1 B 2
C C34 0.09603(18) 0.9448(3) 0.44368(16) 0.0453(8) Uani d 1 1 . .
C C35 0.09003(18) 1.0061(2) 0.37619(18) 0.0467(8) Uani d 1 1 A .
H H35 0.1085 1.0778 0.3799 0.056 Uiso calc 1 1 . .
C C36 0.05732(18) 0.9641(2) 0.30305(16) 0.0415(7) Uani d 1 1 . .
H H36 0.0546 1.0058 0.2569 0.050 Uiso calc 1 1 A .
C C37 0.02892(16) 0.8607(2) 0.29897(14) 0.0314(6) Uani d 1 1 A .
C C38 0.03782(17) 0.7979(2) 0.36559(15) 0.0402(7) Uani d 1 1 . .
H H38 0.0206 0.7258 0.3618 0.048 Uiso calc 1 1 A .
C C39 0.07165(18) 0.8400(3) 0.43725(16) 0.0477(8) Uani d 1 1 A .
H H39 0.0782 0.7964 0.4827 0.057 Uiso calc 1 1 . .
H H7 0.167(4) 1.000(5) 0.614(3) 0.10(3) Uiso d 0.50 1 C 1
H H6A 0.171(3) 1.088(5) 0.5825(19) 0.06(2) Uiso d 0.50 1 D 2

loop_
_atom_site_aniso_label
_atom_site_aniso_U_11
_atom_site_aniso_U_22
_atom_site_aniso_U_33
_atom_site_aniso_U_12
_atom_site_aniso_U_13
_atom_site_aniso_U_23
O1 0.0639(14) 0.0333(12) 0.0412(12) 0.0047(10) -0.0024(10) -0.0037(9)
O2 0.0561(14) 0.0353(12) 0.0431(12) -0.0068(10) -0.0015(10) 0.0100(10)
O3 0.0512(12) 0.0397(11) 0.0240(10) -0.0002(10) -0.0021(9) 0.0004(9)
O4 0.0481(13) 0.0512(13) 0.0307(11) 0.0085(11) 0.0016(10) 0.0056(10)
O5 0.0685(15) 0.0533(13) 0.0243(11) 0.0073(11) 0.0031(10) -0.0018(10)
O6 0.0616(13) 0.051(3) 0.0325(16) -0.0039(17) -0.0055(12) -0.0009(16)
O6A 0.0616(13) 0.051(3) 0.0325(16) -0.0039(17) -0.0055(12) -0.0009(16)
O7 0.0616(13) 0.051(3) 0.0325(16) -0.0039(17) -0.0055(12) -0.0009(16)
O7A 0.0616(13) 0.051(3) 0.0325(16) -0.0039(17) -0.0055(12) -0.0009(16)
N1 0.0456(15) 0.0435(16) 0.0294(13) 0.0116(13) 0.0019(11) -0.0008(11)
N2 0.0411(14) 0.0305(13) 0.0271(12) 0.0045(11) -0.0032(10) 0.0015(10)
N3 0.0422(14) 0.0308(13) 0.0290(13) -0.0058(11) -0.0031(10) -0.0008(10)
N4 0.051(2) 0.135(3) 0.0429(18) -0.039(2) 0.0151(15) -0.038(2)
C1 0.0354(16) 0.0471(19) 0.0297(16) 0.0010(14) 0.0009(12) -0.0081(14)
C2 0.0351(16) 0.0354(16) 0.0322(15) -0.0047(13) 0.0032(13) -0.0017(13)
C3 0.0323(15) 0.0337(16) 0.0258(14) 0.0008(12) 0.0026(12) -0.0002(12)
C4 0.0449(17) 0.0327(16) 0.0280(15) 0.0005(13) 0.0013(13) -0.0029(12)
C5 0.055(2) 0.0330(16) 0.0366(17) 0.0022(15) 0.0065(15) -0.0022(14)
C6 0.0360(16) 0.0305(16) 0.0323(16) -0.0059(13) -0.0004(12) -0.0009(13)
C7 0.0519(19) 0.0337(17) 0.0328(16) 0.0034(14) -0.0054(14) 0.0058(13)
C8 0.0419(17) 0.0342(16) 0.0285(15) 0.0043(13) -0.0008(12) 0.0036(12)
C9 0.0338(15) 0.0363(16) 0.0274(14) -0.0008(13) 0.0031(12) 0.0031(12)
C10 0.0402(17) 0.0312(16) 0.0344(16) 0.0061(13) 0.0013(13) -0.0006(13)
C11 0.0352(16) 0.0408(17) 0.0328(16) 0.0074(13) 0.0017(13) 0.0024(13)
C12 0.0387(16) 0.0389(17) 0.0312(15) 0.0025(14) 0.0005(13) -0.0017(13)
C13 0.0356(16) 0.0419(17) 0.0315(15) 0.0003(14) 0.0018(12) 0.0008(14)
C14 0.0383(17) 0.0400(17) 0.0324(16) -0.0014(14) 0.0019(13) -0.0021(13)
C15 0.0560(19) 0.0340(17) 0.0322(16) -0.0095(15) -0.0034(14) -0.0043(13)
C16 0.0439(17) 0.0381(17) 0.0274(15) -0.0083(14) -0.0025(13) -0.0074(13)
C17 0.0320(15) 0.0364(16) 0.0269(14) 0.0002(13) 0.0031(12) -0.0014(12)
C18 0.0365(16) 0.0329(16) 0.0298(15) -0.0062(13) 0.0025(12) 0.0007(12)
C19 0.0371(16) 0.0332(16) 0.0311(15) -0.0088(13) 0.0024(12) -0.0001(12)
C20 0.0309(15) 0.0336(17) 0.0344(16) 0.0029(13) 0.0000(12) 0.0019(13)
C21 0.039(2) 0.136(4) 0.0283(18) -0.018(2) 0.0021(15) -0.002(2)
C22 0.0365(17) 0.069(2) 0.0292(16) -0.0046(16) -0.0007(13) 0.0085(15)
C23 0.0322(16) 0.0411(17) 0.0281(15) -0.0035(13) 0.0032(12) 0.0038(13)
C24 0.0440(18) 0.0410(18) 0.0380(17) -0.0094(15) 0.0075(14) -0.0028(14)
C25 0.057(2) 0.064(2) 0.062(2) -0.0238(19) 0.0262(19) -0.0260(19)
C26 0.0289(15) 0.0369(17) 0.0345(16) -0.0010(13) 0.0033(12) 0.0022(14)
C27 0.0255(14) 0.0351(16) 0.0268(14) -0.0057(12) 0.0014(11) -0.0007(12)
C28 0.0358(16) 0.0357(16) 0.0335(16) 0.0017(13) 0.0027(13) -0.0019(13)
C29 0.0415(17) 0.0444(18) 0.0258(15) 0.0044(14) 0.0048(13) -0.0038(13)
C30 0.0322(15) 0.0369(16) 0.0239(14) -0.0027(13) -0.0005(12) 0.0024(13)
C31 0.0374(16) 0.0354(16) 0.0317(16) 0.0016(13) 0.0016(13) -0.0038(13)
C32 0.0386(16) 0.0401(17) 0.0245(14) 0.0010(14) 0.0019(12) -0.0052(13)
C33 0.0616(13) 0.051(3) 0.0325(16) -0.0039(17) -0.0055(12) -0.0009(16)
C33A 0.0616(13) 0.051(3) 0.0325(16) -0.0039(17) -0.0055(12) -0.0009(16)
C34 0.0309(17) 0.073(2) 0.0297(16) 0.0058(16) -0.0011(13) -0.0118(16)
C35 0.0406(18) 0.0453(19) 0.051(2) -0.0009(15) -0.0022(15) -0.0143(16)
C36 0.0456(18) 0.0470(19) 0.0303(16) -0.0005(15) 0.0012(13) 0.0051(14)
C37 0.0320(15) 0.0391(17) 0.0230(14) 0.0025(13) 0.0044(11) -0.0009(13)
C38 0.0381(17) 0.0485(19) 0.0321(17) -0.0032(14) -0.0001(13) 0.0084(14)
C39 0.0382(17) 0.075(2) 0.0278(16) -0.0014(17) -0.0005(13) 0.0087(16)

loop_
_atom_type_symbol
_atom_type_description
_atom_type_scat_dispersion_real
_atom_type_scat_dispersion_imag
_atom_type_scat_source
C C 0.0033 0.0016 'International Tables Vol C Tables 4.2.6.8 and 6.1.1.4'
H H 0.0000 0.0000 'International Tables Vol C Tables 4.2.6.8 and 6.1.1.4'
N N 0.0061 0.0033 'International Tables Vol C Tables 4.2.6.8 and 6.1.1.4'
O O 0.0106 0.0060 'International Tables Vol C Tables 4.2.6.8 and 6.1.1.4'

loop_
_geom_angle_atom_site_label_1
_geom_angle_atom_site_label_2
_geom_angle_atom_site_label_3
_geom_angle
C37 O3 C30 122.8(2)
C26 O4 H4A 109.5
C33 O6 H6A 80(3)
C33A O6A H6A 115(5)
C33 O7 H7 107(6)
C33A O7A H7 76(3)
C5 N1 C1 117.8(2)
C6 N2 C7 117.7(2)
C6 N2 C11 125.3(2)
C7 N2 C11 113.5(2)
C15 N3 C19 113.2(2)
C20 N3 C15 119.3(2)
C20 N3 C19 125.4(2)
C21 N4 C25 116.9(3)
N1 C1 H1 118.8
N1 C1 C2 122.3(3)
C2 C1 H1 118.8
C1 C2 H2 120.0
C1 C2 C3 120.0(3)
C3 C2 H2 120.0
C2 C3 C6 117.4(2)
C4 C3 C2 117.6(2)
C4 C3 C6 124.5(2)
C3 C4 H4 120.5
C5 C4 C3 119.0(3)
C5 C4 H4 120.5
N1 C5 C4 123.3(3)
N1 C5 H5 118.3
C4 C5 H5 118.3
O1 C6 N2 123.0(2)
O1 C6 C3 116.9(2)
N2 C6 C3 120.1(2)
N2 C7 H7A 109.4
N2 C7 H7B 109.4
N2 C7 C8 111.4(2)
H7A C7 H7B 108.0
C8 C7 H7A 109.4
C8 C7 H7B 109.4
C7 C8 H8A 109.1
C7 C8 H8B 109.1
H8A C8 H8B 107.8
C9 C8 C7 112.6(2)
C9 C8 H8A 109.1
C9 C8 H8B 109.1
C8 C9 H9 107.6
C8 C9 C10 108.4(2)
C8 C9 C12 113.1(2)
C10 C9 H9 107.6
C12 C9 H9 107.6
C12 C9 C10 112.2(2)
C9 C10 H10A 109.2
C9 C10 H10B 109.2
H10A C10 H10B 107.9
C11 C10 C9 112.1(2)
C11 C10 H10A 109.2
C11 C10 H10B 109.2
N2 C11 C10 110.5(2)
N2 C11 H11A 109.6
N2 C11 H11B 109.6
C10 C11 H11A 109.6
C10 C11 H11B 109.6
H11A C11 H11B 108.1
C9 C12 H12A 109.1
C9 C12 H12B 109.1
H12A C12 H12B 107.8
C13 C12 C9 112.7(2)
C13 C12 H12A 109.1
C13 C12 H12B 109.1
C12 C13 H13A 108.5
C12 C13 H13B 108.5
H13A C13 H13B 107.5
C14 C13 C12 115.0(2)
C14 C13 H13A 108.5
C14 C13 H13B 108.5
C13 C14 H14A 109.0
C13 C14 H14B 109.0
C13 C14 C17 113.1(2)
H14A C14 H14B 107.8
C17 C14 H14A 109.0
C17 C14 H14B 109.0
N3 C15 H15A 109.5
N3 C15 H15B 109.5
N3 C15 C16 110.8(2)
H15A C15 H15B 108.1
C16 C15 H15A 109.5
C16 C15 H15B 109.5
C15 C16 H16A 109.1
C15 C16 H16B 109.1
C15 C16 C17 112.5(2)
H16A C16 H16B 107.8
C17 C16 H16A 109.1
C17 C16 H16B 109.1
C14 C17 C16 113.1(2)
C14 C17 H17 107.5
C14 C17 C18 111.9(2)
C16 C17 H17 107.5
C16 C17 C18 109.1(2)
C18 C17 H17 107.5
C17 C18 H18A 109.3
C17 C18 H18B 109.3
H18A C18 H18B 107.9
C19 C18 C17 111.8(2)
C19 C18 H18A 109.3
C19 C18 H18B 109.3
N3 C19 C18 110.4(2)
N3 C19 H19A 109.6
N3 C19 H19B 109.6
C18 C19 H19A 109.6
C18 C19 H19B 109.6
H19A C19 H19B 108.1
O2 C20 N3 123.3(2)
O2 C20 C23 117.9(2)
N3 C20 C23 118.8(2)
N4 C21 H21 118.0
N4 C21 C22 123.9(4)
C22 C21 H21 118.0
C21 C22 H22 120.4
C21 C22 C23 119.2(3)
C23 C22 H22 120.4
C22 C23 C20 118.5(3)
C24 C23 C20 123.2(2)
C24 C23 C22 118.0(3)
C23 C24 H24 120.9
C25 C24 C23 118.3(3)
C25 C24 H24 120.9
N4 C25 C24 123.7(3)
N4 C25 H25 118.1
C24 C25 H25 118.1
O4 C26 C27 114.1(2)
O5 C26 O4 123.6(3)
O5 C26 C27 122.3(3)
C28 C27 C26 123.2(2)
C32 C27 C26 118.3(2)
C32 C27 C28 118.5(2)
C27 C28 H28 119.7
C29 C28 C27 120.5(3)
C29 C28 H28 119.7
C28 C29 H29 120.3
C30 C29 C28 119.4(2)
C30 C29 H29 120.3
C29 C30 O3 124.5(2)
C31 C30 O3 114.5(2)
C31 C30 C29 120.8(2)
C30 C31 H31 120.5
C30 C31 C32 119.1(3)
C32 C31 H31 120.5
C27 C32 H32 119.2
C31 C32 C27 121.5(2)
C31 C32 H32 119.2
O6 C33 O7 121.6(8)
O6 C33 C34 127.4(6)
O6 C33 H6A 50(2)
O7 C33 C34 111.0(7)
O7 C33 H6A 72(2)
C34 C33 H6A 176(2)
O6A C33A C34 108.9(6)
O6A C33A H7 66(3)
O7A C33A O6A 121.0(7)
O7A C33A C34 130.1(6)
O7A C33A H7 56(3)
C34 C33A H7 173(3)
C33A C34 C33 24.4(3)
C35 C34 C33 108.6(4)
C35 C34 C33A 132.9(4)
C39 C34 C33 132.4(4)
C39 C34 C33A 108.1(4)
C39 C34 C35 119.0(3)
C34 C35 H35 119.5
C34 C35 C36 121.0(3)
C36 C35 H35 119.5
C35 C36 H36 120.7
C37 C36 C35 118.7(3)
C37 C36 H36 120.7
O3 C37 C38 114.0(2)
C36 C37 O3 125.3(2)
C36 C37 C38 120.5(3)
C37 C38 H38 120.0
C39 C38 C37 120.0(3)
C39 C38 H38 120.0
C34 C39 H39 119.7
C38 C39 C34 120.6(3)
C38 C39 H39 119.7

loop_
_geom_bond_atom_site_label_1
_geom_bond_atom_site_label_2
_geom_bond_distance
O1 C6 1.232(3)
O2 C20 1.232(3)
O3 C30 1.386(3)
O3 C37 1.381(3)
O4 H4A 0.8400
O4 C26 1.316(3)
O5 C26 1.217(3)
O6 C33 1.222(9)
O6 H6A 1.22(4)
O6A C33A 1.327(8)
O6A H6A 0.86(2)
O7 C33 1.278(8)
O7 H7 0.86(2)
O7A C33A 1.221(9)
O7A H7 1.34(4)
N1 C1 1.340(4)
N1 C5 1.332(3)
N2 C6 1.354(3)
N2 C7 1.468(3)
N2 C11 1.471(3)
N3 C15 1.460(3)
N3 C19 1.470(3)
N3 C20 1.345(3)
N4 C21 1.331(5)
N4 C25 1.337(5)
C1 H1 0.9500
C1 C2 1.378(4)
C2 H2 0.9500
C2 C3 1.386(4)
C3 C4 1.386(4)
C3 C6 1.507(4)
C4 H4 0.9500
C4 C5 1.384(4)
C5 H5 0.9500
C7 H7A 0.9900
C7 H7B 0.9900
C7 C8 1.524(4)
C8 H8A 0.9900
C8 H8B 0.9900
C8 C9 1.523(4)
C9 H9 1.0000
C9 C10 1.530(3)
C9 C12 1.528(4)
C10 H10A 0.9900
C10 H10B 0.9900
C10 C11 1.521(4)
C11 H11A 0.9900
C11 H11B 0.9900
C12 H12A 0.9900
C12 H12B 0.9900
C12 C13 1.525(4)
C13 H13A 0.9900
C13 H13B 0.9900
C13 C14 1.524(4)
C14 H14A 0.9900
C14 H14B 0.9900
C14 C17 1.528(4)
C15 H15A 0.9900
C15 H15B 0.9900
C15 C16 1.517(4)
C16 H16A 0.9900
C16 H16B 0.9900
C16 C17 1.528(4)
C17 H17 1.0000
C17 C18 1.530(3)
C18 H18A 0.9900
C18 H18B 0.9900
C18 C19 1.517(3)
C19 H19A 0.9900
C19 H19B 0.9900
C20 C23 1.501(4)
C21 H21 0.9500
C21 C22 1.368(5)
C22 H22 0.9500
C22 C23 1.391(4)
C23 C24 1.390(4)
C24 H24 0.9500
C24 C25 1.388(4)
C25 H25 0.9500
C26 C27 1.492(4)
C27 C28 1.394(3)
C27 C32 1.386(4)
C28 H28 0.9500
C28 C29 1.388(4)
C29 H29 0.9500
C29 C30 1.384(4)
C30 C31 1.379(3)
C31 H31 0.9500
C31 C32 1.382(4)
C32 H32 0.9500
C33 C34 1.520(9)
C33A C34 1.493(9)
C34 C35 1.388(4)
C34 C39 1.377(4)
C35 H35 0.9500
C35 C36 1.393(4)
C36 H36 0.9500
C36 C37 1.379(4)
C37 C38 1.385(4)
C38 H38 0.9500
C38 C39 1.377(4)
C39 H39 0.9500

loop_
_geom_hbond_atom_site_label_D
_geom_hbond_atom_site_label_H
_geom_hbond_atom_site_label_A
_geom_hbond_site_symmetry_A
_geom_hbond_distance_DH
_geom_hbond_distance_HA
_geom_hbond_distance_DA
_geom_hbond_angle_DHA
_geom_hbond_publ_flag
O4 H4A N1 1_453 0.84 1.83 2.665(3) 175.5 y
O7 H7 N4 . 0.86(2) 2.01(3) 2.859(7) 167(8) y
O6A H6A N4 . 0.86(2) 1.79(2) 2.652(7) 177(7) y
C1 H1 O7A 2_657 0.95 2.27 3.114(6) 147 y
C12 H12B O2 4_586 0.99 2.60 3.453(4) 144 y
C19 H19B O6 4_586 0.99 2.47 3.326(6) 144 y

loop_
_geom_torsion_atom_site_label_1
_geom_torsion_atom_site_label_2
_geom_torsion_atom_site_label_3
_geom_torsion_atom_site_label_4
_geom_torsion
O2 C20 C23 C22 -48.4(4)
O2 C20 C23 C24 124.8(3)
O3 C30 C31 C32 178.4(2)
O3 C37 C38 C39 179.1(2)
O4 C26 C27 C28 0.3(4)
O4 C26 C27 C32 179.3(2)
O5 C26 C27 C28 179.8(3)
O5 C26 C27 C32 -1.2(4)
O6 C33 C34 C33A -174.6(18)
O6 C33 C34 C35 6.0(9)
O6 C33 C34 C39 -174.2(6)
O6A C33A C34 C33 -1.1(10)
O6A C33A C34 C35 -0.2(8)
O6A C33A C34 C39 179.2(5)
O7 C33 C34 C33A 5.2(10)
O7 C33 C34 C35 -174.1(5)
O7 C33 C34 C39 5.6(9)
O7A C33A C34 C33 178.0(19)
O7A C33A C34 C35 178.9(6)
O7A C33A C34 C39 -1.7(9)
N1 C1 C2 C3 -0.1(4)
N2 C7 C8 C9 -53.8(3)
N3 C15 C16 C17 -54.4(3)
N3 C20 C23 C22 135.0(3)
N3 C20 C23 C24 -51.7(4)
N4 C21 C22 C23 -1.0(5)
C1 N1 C5 C4 -1.5(4)
C1 C2 C3 C4 -1.5(4)
C1 C2 C3 C6 171.1(2)
C2 C3 C4 C5 1.7(4)
C2 C3 C6 O1 -43.4(4)
C2 C3 C6 N2 139.2(3)
C3 C4 C5 N1 -0.2(4)
C4 C3 C6 O1 128.7(3)
C4 C3 C6 N2 -48.7(4)
C5 N1 C1 C2 1.6(4)
C6 N2 C7 C8 -145.5(2)
C6 N2 C11 C10 146.0(3)
C6 C3 C4 C5 -170.3(3)
C7 N2 C6 O1 2.0(4)
C7 N2 C6 C3 179.3(2)
C7 N2 C11 C10 -55.8(3)
C7 C8 C9 C10 53.7(3)
C7 C8 C9 C12 178.8(2)
C8 C9 C10 C11 -55.2(3)
C8 C9 C12 C13 54.6(3)
C9 C10 C11 N2 56.4(3)
C9 C12 C13 C14 171.8(2)
C10 C9 C12 C13 177.7(2)
C11 N2 C6 O1 159.5(3)
C11 N2 C6 C3 -23.3(4)
C11 N2 C7 C8 54.5(3)
C12 C9 C10 C11 179.2(2)
C12 C13 C14 C17 170.0(2)
C13 C14 C17 C16 55.3(3)
C13 C14 C17 C18 179.0(2)
C14 C17 C18 C19 -179.4(2)
C15 N3 C19 C18 -57.8(3)
C15 N3 C20 O2 0.1(4)
C15 N3 C20 C23 176.5(2)
C15 C16 C17 C14 177.9(2)
C15 C16 C17 C18 52.7(3)
C16 C17 C18 C19 -53.5(3)
C17 C18 C19 N3 56.1(3)
C19 N3 C15 C16 56.8(3)
C19 N3 C20 O2 162.5(3)
C19 N3 C20 C23 -21.1(4)
C20 N3 C15 C16 -138.8(3)
C20 N3 C19 C18 138.8(3)
C20 C23 C24 C25 -172.5(3)
C21 N4 C25 C24 0.5(5)
C21 C22 C23 C20 173.9(3)
C21 C22 C23 C24 0.3(4)
C22 C23 C24 C25 0.8(4)
C23 C24 C25 N4 -1.2(5)
C25 N4 C21 C22 0.6(5)
C26 C27 C28 C29 -179.1(2)
C26 C27 C32 C31 178.4(2)
C27 C28 C29 C30 1.3(4)
C28 C27 C32 C31 -2.5(4)
C28 C29 C30 O3 -178.5(2)
C28 C29 C30 C31 -4.1(4)
C29 C30 C31 C32 3.5(4)
C30 O3 C37 C36 -19.1(4)
C30 O3 C37 C38 165.1(2)
C30 C31 C32 C27 -0.2(4)
C32 C27 C28 C29 1.9(4)
C33 C34 C35 C36 -178.1(4)
C33 C34 C39 C38 177.0(5)
C33A C34 C35 C36 -178.5(5)
C33A C34 C39 C38 177.2(4)
C34 C35 C36 C37 1.6(4)
C35 C34 C39 C38 -3.3(4)
C35 C36 C37 O3 -179.7(2)
C35 C36 C37 C38 -4.1(4)
C36 C37 C38 C39 3.0(4)
C37 O3 C30 C29 -38.8(4)
C37 O3 C30 C31 146.5(2)
C37 C38 C39 C34 0.7(4)
C39 C34 C35 C36 2.1(4)
